data_4030828
loop_
_publ_author_name
'Boinski, Tomasz'
'Cieszkowski, Artur'
'Rosa, Bart\/lomiej'
'Szumna, Agnieszka'

_publ_section_title
;
 Hybrid [n]Arenes through Thermodynamically Driven Macrocyclization
 Reactions.
;
_journal_issue 7
_journal_name_full 'The Journal of organic chemistry'
_journal_page_first 3488
_journal_paper_doi 10.1021/acs.joc.5b00099
_journal_volume 80
_journal_year 2015
_chemical_formula_sum 'C92.54 H120.54 Cl1.63 O16'
_chemical_formula_weight 1546.63
_chemical_name_systematic
;
 ?
;
_space_group_crystal_system orthorhombic
_space_group_IT_number 19
_space_group_name_Hall 'P 2ac 2ab'
_space_group_name_H-M_alt 'P 21 21 21'
_symmetry_space_group_name_Hall 'P 2ac 2ab'
_symmetry_space_group_name_H-M 'P 21 21 21'
_atom_sites_solution_hydrogens geom
_audit_creation_method SHELXL-2013
_cell_angle_alpha 90
_cell_angle_beta 90
_cell_angle_gamma 90
_cell_formula_units_Z 4
_cell_length_a 15.0680(4)
_cell_length_b 23.3472(6)
_cell_length_c 24.7931(6)
_cell_measurement_reflns_used 9917
_cell_measurement_temperature 173(2)
_cell_measurement_theta_max 67.18
_cell_measurement_theta_min 3.79
_cell_volume 8722.1(4)
_computing_cell_refinement 'Bruker SAINT'
_computing_data_collection 'Bruker APEX2'
_computing_data_reduction 'Bruker SAINT'
_computing_molecular_graphics X-seed
_computing_publication_material X-Seed
_computing_structure_refinement 'SHELXL-2013 (Sheldrick, 2013)'
_computing_structure_solution 'SHELXS-97 (Sheldrick, 2008)'
_diffrn_ambient_temperature 173(2)
_diffrn_measured_fraction_theta_full 0.945
_diffrn_measured_fraction_theta_max 0.981
_diffrn_measurement_device_type 'Bruker APEX-II CCD'
_diffrn_measurement_method '\f and \w scans'
_diffrn_radiation_source 'fine-focus sealed tube'
_diffrn_radiation_type CuK\a
_diffrn_radiation_wavelength 1.54178
_diffrn_reflns_av_R_equivalents 0.0340
_diffrn_reflns_av_unetI/netI 0.0364
_diffrn_reflns_Laue_measured_fraction_full 0.945
_diffrn_reflns_Laue_measured_fraction_max 0.981
_diffrn_reflns_limit_h_max 17
_diffrn_reflns_limit_h_min -17
_diffrn_reflns_limit_k_max 27
_diffrn_reflns_limit_k_min -20
_diffrn_reflns_limit_l_max 29
_diffrn_reflns_limit_l_min -28
_diffrn_reflns_number 44842
_diffrn_reflns_point_group_measured_fraction_full 0.946
_diffrn_reflns_point_group_measured_fraction_max 0.983
_diffrn_reflns_theta_full 67.679
_diffrn_reflns_theta_max 65.969
_diffrn_reflns_theta_min 3.491
_exptl_absorpt_coefficient_mu 1.070
_exptl_absorpt_correction_T_max 0.7529
_exptl_absorpt_correction_T_min 0.6597
_exptl_absorpt_correction_type multi-scan
_exptl_absorpt_process_details sadabs
_exptl_crystal_colour colourless
_exptl_crystal_density_diffrn 1.176
_exptl_crystal_density_method 'not measured'
_exptl_crystal_description prism
_exptl_crystal_F_000 3317
_exptl_crystal_size_max 0.36
_exptl_crystal_size_mid 0.35
_exptl_crystal_size_min 0.33
_refine_diff_density_max 0.611
_refine_diff_density_min -0.467
_refine_diff_density_rms 0.081
_refine_ls_abs_structure_details
;
 Refined as an inversion twin.
;
_refine_ls_abs_structure_Flack 0.53(8)
_refine_ls_extinction_coef 0.00009(4)
_refine_ls_extinction_expression Fc^*^=kFc[1+0.001xFc^2^\l^3^/sin(2\q)]^-1/4^
_refine_ls_extinction_method SHELXL
_refine_ls_goodness_of_fit_ref 1.030
_refine_ls_hydrogen_treatment constr
_refine_ls_matrix_type full
_refine_ls_number_parameters 1082
_refine_ls_number_reflns 14544
_refine_ls_number_restraints 97
_refine_ls_restrained_S_all 1.031
_refine_ls_R_factor_all 0.1139
_refine_ls_R_factor_gt 0.1021
_refine_ls_shift/su_max 0.000
_refine_ls_shift/su_mean 0.000
_refine_ls_structure_factor_coef Fsqd
_refine_ls_weighting_details 'w=1/[\s^2^(Fo^2^)+(0.0937P)^2^+27.9304P] where P=(Fo^2^+2Fc^2^)/3'
_refine_ls_weighting_scheme calc
_refine_ls_wR_factor_gt 0.2677
_refine_ls_wR_factor_ref 0.2767
_reflns_Friedel_coverage 0.836
_reflns_Friedel_fraction_full 0.947
_reflns_Friedel_fraction_max 0.986
_reflns_number_gt 12528
_reflns_number_total 14544
_reflns_threshold_expression 'I > 2\s(I)'
_cod_data_source_file 7.cif
_cod_data_source_block Z:\AGA\CRYSTALS\TB_3_1\shelx\new
_cod_depositor_comments 'Adding full bibliography for 4030825--4030830.cif.'
_cod_database_code 4030828
_shelx_space_group_comment
;
The symmetry employed for this shelxl refinement is uniquely defined
by the following loop, which should always be used as a source of
symmetry information in preference to the above space-group names.
They are only intended as comments.
;
_shelxl_version_number 2013-4

loop_
_space_group_symop_operation_xyz
'x, y, z'
'-x+1/2, -y, z+1/2'
'x+1/2, -y+1/2, -z'
'-x, y+1/2, -z+1/2'

loop_
_atom_site_label
_atom_site_type_symbol
_atom_site_fract_x
_atom_site_fract_y
_atom_site_fract_z
_atom_site_U_iso_or_equiv
_atom_site_adp_type
_atom_site_occupancy
_atom_site_site_symmetry_order
_atom_site_calc_flag
_atom_site_refinement_flags_posn
_atom_site_refinement_flags_adp
_atom_site_refinement_flags_occupancy
_atom_site_disorder_assembly
_atom_site_disorder_group
C1 C 0.1031(5) 0.1156(3) 0.5069(3) 0.0370(17) Uani 1 1 d . . . . .
C2 C 0.1219(5) 0.0569(3) 0.5031(3) 0.0333(16) Uani 1 1 d . . . . .
C3 C 0.1361(5) 0.0248(3) 0.5501(3) 0.0406(18) Uani 1 1 d . . . . .
H3 H 0.1476 -0.0151 0.5478 0.049 Uiso 1 1 calc R U . . .
C4 C 0.1334(6) 0.0517(3) 0.5996(3) 0.0439(19) Uani 1 1 d . . . . .
C5 C 0.1168(6) 0.1106(3) 0.6043(3) 0.0434(19) Uani 1 1 d . . . . .
C6 C 0.1004(5) 0.1409(3) 0.5566(3) 0.0409(18) Uani 1 1 d . . . . .
H6 H 0.0868 0.1805 0.5588 0.049 Uiso 1 1 calc R U . . .
C7 C 0.1167(7) 0.1385(4) 0.6594(3) 0.049(2) Uani 1 1 d . . . . .
H7A H 0.1687 0.1244 0.6800 0.059 Uiso 1 1 calc R U . . .
H7B H 0.0627 0.1263 0.6791 0.059 Uiso 1 1 calc R U . . .
C8 C 0.1195(6) 0.2040(4) 0.6581(3) 0.046(2) Uani 1 1 d . . . . .
C9 C 0.1966(6) 0.2346(4) 0.6610(3) 0.047(2) Uani 1 1 d . . . . .
C10 C 0.1943(7) 0.2940(4) 0.6584(3) 0.052(2) Uani 1 1 d . . . . .
H10 H 0.2482 0.3149 0.6609 0.063 Uiso 1 1 calc R U . . .
C11 C 0.1120(9) 0.3244(3) 0.6521(3) 0.061(3) Uani 1 1 d . . . . .
C12 C 0.0411(7) 0.2936(4) 0.6502(3) 0.051(2) Uani 1 1 d . . . . .
C13 C 0.0386(7) 0.2334(4) 0.6528(3) 0.053(2) Uani 1 1 d . . . . .
H13 H -0.0161 0.2133 0.6510 0.064 Uiso 1 1 calc R U . . .
C14 C 0.1159(7) 0.3889(3) 0.6496(3) 0.052(2) Uani 1 1 d . . . . .
H14A H 0.1681 0.4021 0.6703 0.063 Uiso 1 1 calc R U . . .
H14B H 0.0622 0.4047 0.6671 0.063 Uiso 1 1 calc R U . . .
C15 C 0.1218(7) 0.4124(4) 0.5931(3) 0.048(2) Uani 1 1 d . . . . .
C16 C 0.1420(6) 0.4697(3) 0.5852(3) 0.047(2) Uani 1 1 d . . . . .
C17 C 0.1475(6) 0.4934(3) 0.5338(3) 0.0445(19) Uani 1 1 d . . . . .
H17 H 0.1615 0.5328 0.5294 0.053 Uiso 1 1 calc R U . . .
C18 C 0.1324(6) 0.4594(3) 0.4893(3) 0.0434(19) Uani 1 1 d . . . . .
C19 C 0.1083(5) 0.4015(3) 0.4956(3) 0.0381(17) Uani 1 1 d . . . . .
C20 C 0.1029(6) 0.3800(3) 0.5471(3) 0.045(2) Uani 1 1 d . . . . .
H20 H 0.0853 0.3412 0.5517 0.054 Uiso 1 1 calc R U . . .
C21 C 0.0908(6) 0.3650(3) 0.4456(3) 0.0447(19) Uani 1 1 d . . . . .
H21A H 0.0553 0.3879 0.4198 0.054 Uiso 1 1 calc R U . . .
H21B H 0.1483 0.3564 0.4281 0.054 Uiso 1 1 calc R U . . .
C22 C 0.0438(6) 0.3104(3) 0.4557(3) 0.0415(18) Uani 1 1 d . . . . .
C23 C -0.0439(6) 0.3101(3) 0.4648(3) 0.0425(19) Uani 1 1 d . . . . .
C24 C -0.0943(5) 0.2597(3) 0.4727(3) 0.0408(18) Uani 1 1 d . . . . .
H24 H -0.1566 0.2606 0.4785 0.049 Uiso 1 1 calc R U . . .
C25 C -0.0456(5) 0.2080(3) 0.4712(3) 0.0353(16) Uani 1 1 d . . . . .
C26 C 0.0444(5) 0.2059(3) 0.4612(3) 0.0394(17) Uani 1 1 d . . . . .
C27 C 0.0840(6) 0.2571(3) 0.4536(3) 0.0403(17) Uani 1 1 d . . . . .
H27 H 0.1459 0.2566 0.4461 0.048 Uiso 1 1 calc R U . . .
C28 C 0.0881(6) 0.1487(3) 0.4544(3) 0.0404(18) Uani 1 1 d . . . . .
H28A H 0.1462 0.1544 0.4366 0.048 Uiso 1 1 calc R U . . .
H28B H 0.0511 0.1250 0.4301 0.048 Uiso 1 1 calc R U . . .
O29 O 0.1255(4) 0.0349(2) 0.4522(2) 0.0432(13) Uani 1 1 d . . . . .
C30 C 0.1457(6) -0.0242(3) 0.4466(3) 0.0444(19) Uani 1 1 d . . . . .
H30A H 0.2023 -0.0324 0.4646 0.067 Uiso 1 1 calc R U . . .
H30B H 0.1503 -0.0339 0.4083 0.067 Uiso 1 1 calc R U . . .
H30C H 0.0985 -0.0471 0.4633 0.067 Uiso 1 1 calc R U . . .
O31 O 0.1424(5) 0.0240(2) 0.6480(2) 0.0557(17) Uani 1 1 d . . . . .
C33 C 0.1562(9) -0.0362(4) 0.6469(4) 0.072(3) Uani 1 1 d . . . . .
H33A H 0.1050 -0.0549 0.6299 0.108 Uiso 1 1 calc R U . . .
H33B H 0.1631 -0.0505 0.6838 0.108 Uiso 1 1 calc R U . . .
H33C H 0.2099 -0.0448 0.6261 0.108 Uiso 1 1 calc R U . . .
O34 O 0.2731(5) 0.2038(3) 0.6676(3) 0.0620(18) Uani 1 1 d . . . . .
C35 C 0.3565(8) 0.2349(5) 0.6776(4) 0.070(3) Uani 1 1 d . . . . .
H35A H 0.3500 0.2600 0.7095 0.084 Uiso 1 1 calc R U . . .
H35B H 0.3712 0.2591 0.6461 0.084 Uiso 1 1 calc R U . . .
C36 C 0.4283(8) 0.1925(5) 0.6870(4) 0.071(3) Uani 1 1 d . . . . .
H36A H 0.4297 0.1649 0.6567 0.085 Uiso 1 1 calc R U . . .
H36B H 0.4156 0.1709 0.7205 0.085 Uiso 1 1 calc R U . . .
C37 C 0.5175(8) 0.2210(5) 0.6919(4) 0.074(3) Uani 1 1 d . . . . .
H37A H 0.5166 0.2473 0.7232 0.089 Uiso 1 1 calc R U . . .
H37B H 0.5284 0.2443 0.6592 0.089 Uiso 1 1 calc R U . . .
C38 C 0.5941(8) 0.1779(6) 0.6989(4) 0.074(3) Uani 1 1 d . . . . .
H38A H 0.5884 0.1595 0.7347 0.089 Uiso 1 1 calc R U . . .
H38B H 0.5880 0.1476 0.6713 0.089 Uiso 1 1 calc R U . . .
C39 C 0.6844(8) 0.2033(7) 0.6944(5) 0.086(4) Uani 1 1 d . . . . .
H39A H 0.6914 0.2327 0.7229 0.103 Uiso 1 1 calc R U . . .
H39B H 0.6895 0.2228 0.6591 0.103 Uiso 1 1 calc R U . . .
C40 C 0.7604(13) 0.1596(8) 0.6997(7) 0.134(7) Uani 1 1 d . . . . .
H40A H 0.7884 0.1636 0.7351 0.201 Uiso 1 1 calc R U . . .
H40B H 0.8045 0.1666 0.6714 0.201 Uiso 1 1 calc R U . . .
H40C H 0.7366 0.1207 0.6958 0.201 Uiso 1 1 calc R U . . .
O41 O -0.0360(4) 0.3258(3) 0.6439(3) 0.0595(17) Uani 1 1 d . . . . .
C42 C -0.1186(8) 0.2963(6) 0.6375(6) 0.087(4) Uani 1 1 d . . . . .
H42A H -0.1299 0.2715 0.6691 0.105 Uiso 1 1 calc R U . . .
H42B H -0.1169 0.2720 0.6048 0.105 Uiso 1 1 calc R U . . .
C43 C -0.1919(10) 0.3411(7) 0.6324(6) 0.104(5) Uani 1 1 d D . . . .
H43A H -0.1782 0.3665 0.6015 0.125 Uiso 1 1 calc R U . . .
H43B H -0.2486 0.3214 0.6244 0.125 Uiso 1 1 calc R U . . .
C44 C -0.2028(13) 0.3754(9) 0.6797(7) 0.141(7) Uani 1 1 d D U . . .
H44A H -0.1532 0.4027 0.6841 0.169 Uiso 1 1 calc R U . A 1
H44B H -0.2074 0.3513 0.7125 0.169 Uiso 1 1 calc R U . A 1
C45A C -0.293(2) 0.4077(17) 0.6679(11) 0.106(12) Uani 0.49(3) 1 d D U P B 1
H45A H -0.2848 0.4353 0.6381 0.127 Uiso 0.49(3) 1 calc R U P B 1
H45B H -0.3392 0.3797 0.6569 0.127 Uiso 0.49(3) 1 calc R U P B 1
O48 O 0.1576(5) 0.5005(3) 0.6314(2) 0.0625(18) Uani 1 1 d . . . . .
C49 C 0.1826(7) 0.5590(3) 0.6262(4) 0.056(2) Uani 1 1 d . . . . .
H49A H 0.2360 0.5618 0.6038 0.085 Uiso 1 1 calc R U . . .
H49B H 0.1947 0.5750 0.6620 0.085 Uiso 1 1 calc R U . . .
H49C H 0.1342 0.5805 0.6092 0.085 Uiso 1 1 calc R U . . .
O50 O 0.1353(5) 0.4779(2) 0.4369(2) 0.0503(15) Uani 1 1 d . . . . .
C51 C 0.1576(8) 0.5366(4) 0.4279(4) 0.059(3) Uani 1 1 d . . . . .
H51A H 0.1106 0.5612 0.4425 0.089 Uiso 1 1 calc R U . . .
H51B H 0.1638 0.5435 0.3891 0.089 Uiso 1 1 calc R U . . .
H51C H 0.2138 0.5454 0.4460 0.089 Uiso 1 1 calc R U . . .
O52 O -0.0865(4) 0.3631(2) 0.4642(3) 0.0514(15) Uani 1 1 d . . . . .
C53 C -0.1752(5) 0.3636(4) 0.4646(4) 0.050(2) Uani 1 1 d . . . . .
H53A H -0.1976 0.3400 0.4348 0.074 Uiso 1 1 calc R U . . .
H53B H -0.1964 0.4030 0.4603 0.074 Uiso 1 1 calc R U . . .
H53C H -0.1967 0.3481 0.4989 0.074 Uiso 1 1 calc R U . . .
O54 O -0.0908(4) 0.1561(2) 0.4776(3) 0.0494(15) Uani 1 1 d . . . . .
C55 C -0.1824(7) 0.1578(4) 0.4877(5) 0.063(3) Uani 1 1 d . . . . .
H55A H -0.1934 0.1782 0.5217 0.094 Uiso 1 1 calc R U . . .
H55B H -0.2054 0.1187 0.4905 0.094 Uiso 1 1 calc R U . . .
H55C H -0.2124 0.1778 0.4581 0.094 Uiso 1 1 calc R U . . .
C61 C 0.5541(5) 0.0987(3) 1.0059(3) 0.0372(17) Uani 1 1 d . . . . .
C62 C 0.5769(5) 0.0418(3) 1.0134(3) 0.0415(18) Uani 1 1 d . . . . .
C63 C 0.5936(6) 0.0063(3) 0.9690(3) 0.0442(19) Uani 1 1 d . . . . .
H63 H 0.6082 -0.0329 0.9740 0.053 Uiso 1 1 calc R U . . .
C64 C 0.5884(6) 0.0294(3) 0.9172(3) 0.044(2) Uani 1 1 d . . . . .
C65 C 0.5655(6) 0.0870(3) 0.9089(3) 0.0418(19) Uani 1 1 d . . . . .
C66 C 0.5500(5) 0.1201(3) 0.9537(3) 0.0375(17) Uani 1 1 d . . . . .
H66 H 0.5358 0.1594 0.9488 0.045 Uiso 1 1 calc R U . . .
C67 C 0.5640(7) 0.1098(3) 0.8518(3) 0.052(2) Uani 1 1 d . . . . .
H67A H 0.5101 0.0954 0.8334 0.063 Uiso 1 1 calc R U . . .
H67B H 0.6162 0.0947 0.8322 0.063 Uiso 1 1 calc R U . . .
C68 C 0.5648(6) 0.1750(4) 0.8486(3) 0.0427(19) Uani 1 1 d . . . . .
C69 C 0.4787(7) 0.2027(5) 0.8512(4) 0.060(3) Uani 1 1 d . . . . .
C70 C 0.4827(9) 0.2643(4) 0.8482(4) 0.066(3) Uani 1 1 d . . . . .
H70 H 0.4282 0.2848 0.8491 0.080 Uiso 1 1 calc R U . . .
C71 C 0.5589(9) 0.2955(4) 0.8442(4) 0.060(3) Uani 1 1 d . . . . .
C72 C 0.6384(8) 0.2649(5) 0.8425(3) 0.061(3) Uani 1 1 d . . . . .
C73 C 0.6420(7) 0.2055(4) 0.8448(3) 0.050(2) Uani 1 1 d . . . . .
H73 H 0.6975 0.1863 0.8437 0.060 Uiso 1 1 calc R U . . .
C74 C 0.5609(11) 0.3603(4) 0.8421(4) 0.080(4) Uani 1 1 d . . . . .
H74A H 0.5082 0.3740 0.8220 0.096 Uiso 1 1 calc R U . . .
H74B H 0.6143 0.3726 0.8219 0.096 Uiso 1 1 calc R U . . .
C75 C 0.5619(7) 0.3887(4) 0.8980(4) 0.053(2) Uani 1 1 d . . . . .
C76 C 0.5784(7) 0.4464(4) 0.9016(4) 0.051(2) Uani 1 1 d . . . . .
C77 C 0.5826(7) 0.4743(4) 0.9512(4) 0.052(2) Uani 1 1 d . . . . .
H77 H 0.5941 0.5143 0.9529 0.063 Uiso 1 1 calc R U . . .
C78 C 0.5700(7) 0.4434(4) 0.9976(4) 0.050(2) Uani 1 1 d . . . . .
C79 C 0.5463(6) 0.3846(3) 0.9957(3) 0.0427(19) Uani 1 1 d . . . . .
C80 C 0.5459(6) 0.3587(3) 0.9454(3) 0.0440(19) Uani 1 1 d . . . . .
H80 H 0.5341 0.3188 0.9432 0.053 Uiso 1 1 calc R U . . .
C81 C 0.5298(6) 0.3522(3) 1.0463(3) 0.0418(18) Uani 1 1 d . . . . .
H81A H 0.4952 0.3769 1.0710 0.050 Uiso 1 1 calc R U . . .
H81B H 0.5876 0.3444 1.0637 0.050 Uiso 1 1 calc R U . . .
C82 C 0.4804(5) 0.2953(3) 1.0399(3) 0.0366(17) Uani 1 1 d . . . . .
C83 C 0.3893(6) 0.2926(3) 1.0294(3) 0.0418(18) Uani 1 1 d . . . . .
C84 C 0.3501(5) 0.2410(4) 1.0259(3) 0.0439(19) Uani 1 1 d . . . . .
H84 H 0.2889 0.2397 1.0167 0.053 Uiso 1 1 calc R U . . .
C85 C 0.3939(5) 0.1895(3) 1.0348(3) 0.0385(17) Uani 1 1 d . . . . .
C86 C 0.4865(5) 0.1905(3) 1.0449(3) 0.0326(16) Uani 1 1 d . . . . .
C87 C 0.5291(5) 0.2437(3) 1.0470(3) 0.0362(16) Uani 1 1 d . . . . .
H87 H 0.5913 0.2453 1.0533 0.043 Uiso 1 1 calc R U . . .
C88 C 0.5372(5) 0.1351(3) 1.0551(3) 0.0380(17) Uani 1 1 d . . . . .
H88A H 0.5950 0.1449 1.0716 0.046 Uiso 1 1 calc R U . . .
H88B H 0.5036 0.1120 1.0816 0.046 Uiso 1 1 calc R U . . .
O89 O 0.6036(4) -0.0024(2) 0.8713(2) 0.0511(15) Uani 1 1 d . . . . .
C90 C 0.6286(9) -0.0605(4) 0.8785(5) 0.069(3) Uani 1 1 d . . . . .
H90A H 0.6853 -0.0623 0.8977 0.103 Uiso 1 1 calc R U . . .
H90B H 0.6348 -0.0790 0.8431 0.103 Uiso 1 1 calc R U . . .
H90C H 0.5829 -0.0804 0.8994 0.103 Uiso 1 1 calc R U . . .
O91 O 0.5840(4) 0.0233(2) 1.0654(2) 0.0462(14) Uani 1 1 d . . . . .
C92 C 0.6055(7) -0.0350(3) 1.0753(4) 0.052(2) Uani 1 1 d . . . . .
H92A H 0.5656 -0.0597 1.0544 0.079 Uiso 1 1 calc R U . . .
H92B H 0.5986 -0.0433 1.1138 0.079 Uiso 1 1 calc R U . . .
H92C H 0.6670 -0.0423 1.0645 0.079 Uiso 1 1 calc R U . . .
O93 O 0.4047(7) 0.1710(3) 0.8553(3) 0.082(2) Uani 1 1 d . . . . .
C94 C 0.3230(10) 0.2002(6) 0.8566(5) 0.091(4) Uani 1 1 d . . . . .
H94A H 0.3172 0.2253 0.8246 0.109 Uiso 1 1 calc R U . . .
H94B H 0.3189 0.2242 0.8894 0.109 Uiso 1 1 calc R U . . .
C95 C 0.2519(9) 0.1562(6) 0.8566(5) 0.094(4) Uani 1 1 d D . . . .
H95A H 0.1939 0.1754 0.8614 0.113 Uiso 1 1 calc R U . . .
H95B H 0.2610 0.1302 0.8877 0.113 Uiso 1 1 calc R U . . .
C96 C 0.2492(9) 0.1213(7) 0.8059(6) 0.102(5) Uani 1 1 d D U . . .
H96A H 0.3096 0.1067 0.7982 0.122 Uiso 1 1 calc R U . C 1
H96B H 0.2314 0.1463 0.7756 0.122 Uiso 1 1 calc R U . C 1
C97A C 0.185(3) 0.0702(17) 0.809(3) 0.159(19) Uani 0.47(6) 1 d D U P D 1
H97A H 0.1970 0.0490 0.8429 0.191 Uiso 0.47(6) 1 calc R U P D 1
H97B H 0.1978 0.0441 0.7787 0.191 Uiso 0.47(6) 1 calc R U P D 1
C98A C 0.085(2) 0.085(3) 0.808(2) 0.149(19) Uani 0.47(6) 1 d D U P D 1
H98A H 0.0736 0.1165 0.7822 0.178 Uiso 0.47(6) 1 calc R U P D 1
H98B H 0.0642 0.0965 0.8439 0.178 Uiso 0.47(6) 1 calc R U P D 1
C99A C 0.035(4) 0.030(3) 0.7893(19) 0.17(3) Uani 0.47(6) 1 d D U P D 1
H99A H -0.0291 0.0371 0.7905 0.257 Uiso 0.47(6) 1 calc R U P D 1
H99B H 0.0501 -0.0017 0.8133 0.257 Uiso 0.47(6) 1 calc R U P D 1
H99C H 0.0526 0.0206 0.7523 0.257 Uiso 0.47(6) 1 calc R U P D 1
O100 O 0.7171(6) 0.2952(3) 0.8387(3) 0.075(2) Uani 1 1 d . . . . .
C101 C 0.7958(7) 0.2661(5) 0.8289(4) 0.062(3) Uani 1 1 d . . . . .
H10A H 0.7893 0.2416 0.7966 0.075 Uiso 1 1 calc R U . . .
H10B H 0.8101 0.2412 0.8600 0.075 Uiso 1 1 calc R U . . .
C102 C 0.8706(9) 0.3090(5) 0.8201(4) 0.070(3) Uani 1 1 d . . . . .
H10C H 0.8550 0.3342 0.7895 0.084 Uiso 1 1 calc R U . . .
H10D H 0.8763 0.3334 0.8527 0.084 Uiso 1 1 calc R U . . .
C103 C 0.9590(9) 0.2809(5) 0.8088(4) 0.079(3) Uani 1 1 d . . . . .
H10E H 0.9748 0.2556 0.8394 0.095 Uiso 1 1 calc R U . . .
H10F H 0.9538 0.2569 0.7761 0.095 Uiso 1 1 calc R U . . .
C104 C 1.0300(10) 0.3235(6) 0.8009(5) 0.087(4) Uani 1 1 d . . . . .
H10G H 1.0259 0.3529 0.8296 0.105 Uiso 1 1 calc R U . . .
H10H H 1.0210 0.3429 0.7658 0.105 Uiso 1 1 calc R U . . .
C105 C 1.1224(14) 0.2968(9) 0.8020(6) 0.133(6) Uani 1 1 d . U . . .
H10I H 1.1276 0.2731 0.8349 0.160 Uiso 1 1 calc R U . . .
H10J H 1.1283 0.2710 0.7706 0.160 Uiso 1 1 calc R U . . .
C106 C 1.1979(12) 0.3383(9) 0.8010(7) 0.132(7) Uani 1 1 d . U . . .
H1 H 1.1983 0.3606 0.8346 0.199 Uiso 1 1 calc R U . . .
H2 H 1.1911 0.3643 0.7703 0.199 Uiso 1 1 calc R U . . .
H10K H 1.2540 0.3174 0.7977 0.199 Uiso 1 1 calc R U . . .
O107 O 0.5952(6) 0.4745(3) 0.8535(3) 0.068(2) Uani 1 1 d . . . . .
C108 C 0.6146(10) 0.5347(4) 0.8550(4) 0.078(4) Uani 1 1 d . . . . .
H10L H 0.5694 0.5545 0.8764 0.117 Uiso 1 1 calc R U . . .
H10M H 0.6146 0.5500 0.8182 0.117 Uiso 1 1 calc R U . . .
H10N H 0.6731 0.5407 0.8713 0.117 Uiso 1 1 calc R U . . .
O109 O 0.5757(5) 0.4649(2) 1.0489(2) 0.0551(16) Uani 1 1 d . . . . .
C110 C 0.5971(7) 0.5248(3) 1.0541(4) 0.057(2) Uani 1 1 d . . . . .
H11A H 0.6591 0.5310 1.0437 0.085 Uiso 1 1 calc R U . . .
H11B H 0.5886 0.5368 1.0917 0.085 Uiso 1 1 calc R U . . .
H11C H 0.5583 0.5473 1.0306 0.085 Uiso 1 1 calc R U . . .
O111 O 0.3507(4) 0.3445(2) 1.0223(3) 0.0514(15) Uani 1 1 d . . . . .
C112 C 0.2577(6) 0.3435(4) 1.0134(5) 0.057(2) Uani 1 1 d . . . . .
H11D H 0.2450 0.3231 0.9797 0.086 Uiso 1 1 calc R U . . .
H11E H 0.2354 0.3828 1.0108 0.086 Uiso 1 1 calc R U . . .
H11F H 0.2284 0.3239 1.0434 0.086 Uiso 1 1 calc R U . . .
O113 O 0.3529(3) 0.1374(2) 1.0342(2) 0.0423(13) Uani 1 1 d . . . . .
C114 C 0.2561(6) 0.1367(4) 1.0306(4) 0.054(2) Uani 1 1 d . . . . .
H11G H 0.2309 0.1572 1.0615 0.082 Uiso 1 1 calc R U . . .
H11H H 0.2349 0.0970 1.0307 0.082 Uiso 1 1 calc R U . . .
H11I H 0.2374 0.1556 0.9971 0.082 Uiso 1 1 calc R U . . .
Cl3 Cl 0.3897(7) 0.5330(3) 0.7875(4) 0.140(4) Uani 0.543(7) 1 d . . P . .
Cl1 Cl 0.3559(5) 0.4168(3) 0.7657(2) 0.095(2) Uani 0.543(7) 1 d . . P . .
Cl2 Cl 0.2129(7) 0.4970(4) 0.7712(4) 0.152(5) Uani 0.543(7) 1 d . . P . .
C153 C 0.322(3) 0.4893(9) 0.7537(10) 0.17(2) Uani 0.543(7) 1 d . . P . .
H153 H 0.3280 0.4975 0.7143 0.199 Uiso 0.543(7) 1 calc R U P . .
C45B C -0.2661(19) 0.4263(14) 0.6859(19) 0.146(16) Uani 0.51(3) 1 d D U P B 2
H45C H -0.2683 0.4497 0.6526 0.176 Uiso 0.51(3) 1 calc R U P B 2
H45D H -0.2491 0.4509 0.7167 0.176 Uiso 0.51(3) 1 calc R U P B 2
C46A C -0.3231(17) 0.4389(15) 0.7180(9) 0.087(10) Uani 0.49(3) 1 d D U P B 1
H46A H -0.2757 0.4655 0.7298 0.105 Uiso 0.49(3) 1 calc R U P B 1
H46B H -0.3334 0.4109 0.7473 0.105 Uiso 0.49(3) 1 calc R U P B 1
C46B C -0.3554(15) 0.3957(18) 0.6963(13) 0.123(15) Uani 0.51(3) 1 d D U P B 2
H46C H -0.3692 0.3706 0.6653 0.147 Uiso 0.51(3) 1 calc R U P B 2
H46D H -0.3497 0.3712 0.7287 0.147 Uiso 0.51(3) 1 calc R U P B 2
C47A C -0.410(2) 0.473(2) 0.7075(15) 0.114(15) Uani 0.49(3) 1 d D U P B 1
H47A H -0.4280 0.4924 0.7408 0.172 Uiso 0.49(3) 1 calc R U P B 1
H47B H -0.4564 0.4468 0.6957 0.172 Uiso 0.49(3) 1 calc R U P B 1
H47C H -0.3988 0.5018 0.6793 0.172 Uiso 0.49(3) 1 calc R U P B 1
C47B C -0.432(2) 0.438(3) 0.705(2) 0.20(3) Uani 0.51(3) 1 d D U P B 2
H47D H -0.4872 0.4163 0.7112 0.300 Uiso 0.51(3) 1 calc R U P B 2
H47E H -0.4393 0.4615 0.6724 0.300 Uiso 0.51(3) 1 calc R U P B 2
H47F H -0.4196 0.4623 0.7358 0.300 Uiso 0.51(3) 1 calc R U P B 2
C97B C 0.164(2) 0.0840(17) 0.7996(13) 0.120(13) Uani 0.53(6) 1 d D U P D 2
H97C H 0.1699 0.0622 0.7655 0.144 Uiso 0.53(6) 1 calc R U P D 2
H97D H 0.1638 0.0557 0.8293 0.144 Uiso 0.53(6) 1 calc R U P D 2
C98B C 0.075(2) 0.114(2) 0.7992(11) 0.141(16) Uani 0.53(6) 1 d D U P D 2
H98C H 0.0801 0.1484 0.7755 0.169 Uiso 0.53(6) 1 calc R U P D 2
H98D H 0.0630 0.1284 0.8361 0.169 Uiso 0.53(6) 1 calc R U P D 2
C99B C -0.005(3) 0.078(4) 0.7802(18) 0.20(3) Uani 0.53(6) 1 d D U P D 2
H99D H -0.0573 0.1030 0.7772 0.298 Uiso 0.53(6) 1 calc R U P D 2
H99E H -0.0165 0.0479 0.8064 0.298 Uiso 0.53(6) 1 calc R U P D 2
H99F H 0.0082 0.0614 0.7450 0.298 Uiso 0.53(6) 1 calc R U P D 2

loop_
_atom_site_aniso_label
_atom_site_aniso_U_11
_atom_site_aniso_U_22
_atom_site_aniso_U_33
_atom_site_aniso_U_23
_atom_site_aniso_U_13
_atom_site_aniso_U_12
C1 0.038(4) 0.028(4) 0.045(4) 0.008(3) 0.013(3) 0.003(3)
C2 0.027(3) 0.030(4) 0.044(4) 0.004(3) 0.005(3) 0.004(3)
C3 0.039(4) 0.034(4) 0.049(5) 0.011(3) 0.008(4) 0.005(3)
C4 0.048(5) 0.038(4) 0.046(5) 0.016(4) 0.005(4) 0.002(4)
C5 0.052(5) 0.030(4) 0.048(5) 0.013(3) 0.010(4) 0.009(4)
C6 0.044(4) 0.031(4) 0.048(5) 0.013(3) 0.003(4) 0.006(3)
C7 0.063(6) 0.044(5) 0.041(4) 0.009(4) 0.001(4) 0.005(4)
C8 0.064(6) 0.043(5) 0.031(4) 0.005(3) 0.003(4) 0.007(4)
C9 0.056(5) 0.044(5) 0.042(4) 0.005(4) 0.002(4) -0.010(4)
C10 0.083(7) 0.038(5) 0.036(4) 0.004(4) 0.009(4) 0.008(5)
C11 0.125(10) 0.024(4) 0.034(4) 0.004(3) 0.018(5) -0.009(5)
C12 0.066(6) 0.043(5) 0.044(5) 0.009(4) 0.005(4) 0.026(5)
C13 0.070(6) 0.049(5) 0.040(4) 0.004(4) 0.004(4) 0.001(5)
C14 0.082(7) 0.031(4) 0.044(5) 0.003(4) 0.001(5) 0.006(4)
C15 0.063(6) 0.041(4) 0.040(4) 0.002(4) 0.002(4) 0.014(4)
C16 0.060(5) 0.034(4) 0.046(5) 0.000(4) -0.007(4) 0.012(4)
C17 0.053(5) 0.032(4) 0.048(5) 0.006(4) -0.007(4) 0.003(4)
C18 0.052(5) 0.036(4) 0.042(4) 0.006(3) -0.003(4) 0.016(4)
C19 0.043(4) 0.028(4) 0.043(4) 0.004(3) -0.006(3) 0.004(3)
C20 0.060(5) 0.032(4) 0.043(4) 0.008(3) 0.002(4) 0.008(4)
C21 0.062(5) 0.034(4) 0.038(4) 0.005(3) -0.009(4) 0.009(4)
C22 0.054(5) 0.032(4) 0.039(4) 0.005(3) 0.007(4) -0.003(4)
C23 0.052(5) 0.033(4) 0.043(4) 0.001(3) -0.023(4) 0.003(4)
C24 0.035(4) 0.035(4) 0.053(5) 0.007(4) -0.008(3) 0.022(3)
C25 0.022(3) 0.034(4) 0.050(4) 0.004(3) -0.011(3) -0.006(3)
C26 0.043(4) 0.035(4) 0.040(4) 0.008(3) 0.012(3) 0.011(3)
C27 0.051(4) 0.038(4) 0.031(4) 0.008(3) 0.001(3) 0.003(4)
C28 0.045(4) 0.035(4) 0.041(4) 0.006(3) 0.007(4) 0.004(3)
O29 0.053(3) 0.027(3) 0.049(3) 0.004(2) 0.008(3) 0.011(2)
C30 0.053(5) 0.030(4) 0.050(5) 0.001(3) 0.010(4) 0.006(4)
O31 0.090(5) 0.031(3) 0.046(3) 0.016(3) -0.001(3) -0.006(3)
C33 0.121(10) 0.035(5) 0.060(6) 0.016(4) -0.011(6) -0.003(6)
O34 0.076(5) 0.044(4) 0.067(4) 0.009(3) 0.012(3) 0.017(3)
C35 0.088(8) 0.058(6) 0.064(6) 0.006(5) 0.008(6) -0.008(6)
C36 0.100(9) 0.055(6) 0.057(6) 0.011(5) 0.018(6) 0.021(6)
C37 0.090(8) 0.087(8) 0.045(5) 0.009(5) 0.001(5) -0.014(7)
C38 0.085(8) 0.091(8) 0.047(6) 0.003(5) 0.003(5) 0.010(7)
C39 0.067(7) 0.123(11) 0.068(7) 0.007(7) -0.014(6) -0.005(8)
C40 0.126(15) 0.156(17) 0.119(13) 0.006(12) -0.024(12) 0.054(14)
O41 0.048(4) 0.062(4) 0.069(4) 0.004(3) -0.005(3) -0.001(3)
C42 0.077(8) 0.089(9) 0.095(9) 0.029(7) -0.039(7) -0.028(7)
C43 0.102(11) 0.110(11) 0.101(11) 0.042(9) -0.046(9) 0.002(9)
C44 0.158(17) 0.159(16) 0.105(12) 0.025(12) -0.022(11) 0.078(14)
C45A 0.11(3) 0.14(3) 0.064(18) 0.010(17) 0.001(17) 0.03(2)
O48 0.103(6) 0.034(3) 0.051(4) -0.007(3) 0.000(4) 0.009(4)
C49 0.080(7) 0.031(4) 0.059(5) -0.004(4) -0.012(5) 0.007(4)
O50 0.077(4) 0.031(3) 0.043(3) 0.010(2) -0.003(3) 0.005(3)
C51 0.088(8) 0.035(4) 0.054(5) 0.010(4) 0.003(5) 0.008(5)
O52 0.048(3) 0.035(3) 0.072(4) 0.002(3) -0.017(3) 0.017(3)
C53 0.033(4) 0.045(5) 0.071(6) 0.000(4) -0.012(4) 0.009(4)
O54 0.039(3) 0.031(3) 0.078(4) 0.013(3) 0.009(3) 0.004(2)
C55 0.055(6) 0.043(5) 0.090(7) 0.016(5) 0.005(5) -0.006(4)
C61 0.040(4) 0.034(4) 0.038(4) -0.005(3) -0.003(3) 0.003(3)
C62 0.034(4) 0.035(4) 0.056(5) -0.003(4) -0.002(4) 0.012(3)
C63 0.054(5) 0.024(4) 0.055(5) -0.010(3) -0.005(4) 0.005(3)
C64 0.049(5) 0.032(4) 0.052(5) -0.015(4) -0.003(4) 0.011(4)
C65 0.042(5) 0.036(4) 0.047(5) -0.007(4) 0.000(4) 0.008(4)
C66 0.041(4) 0.027(4) 0.045(4) -0.008(3) -0.001(3) 0.008(3)
C67 0.077(6) 0.035(4) 0.045(5) -0.010(4) -0.005(5) 0.013(4)
C68 0.052(5) 0.045(5) 0.031(4) -0.008(3) 0.003(4) 0.012(4)
C69 0.064(6) 0.073(7) 0.042(5) -0.013(5) 0.002(4) 0.043(6)
C70 0.110(9) 0.048(5) 0.042(5) -0.002(4) 0.002(5) 0.041(6)
C71 0.104(9) 0.040(5) 0.037(4) -0.003(4) 0.001(5) 0.026(6)
C72 0.089(7) 0.059(6) 0.036(4) -0.007(4) 0.001(5) -0.004(6)
C73 0.076(6) 0.034(4) 0.041(4) -0.009(4) -0.009(4) 0.020(4)
C74 0.150(12) 0.048(6) 0.042(5) -0.007(4) 0.007(6) 0.035(7)
C75 0.075(7) 0.035(4) 0.048(5) -0.004(4) 0.007(4) 0.024(4)
C76 0.061(6) 0.043(5) 0.048(5) 0.003(4) 0.018(4) 0.018(4)
C77 0.069(6) 0.028(4) 0.059(5) -0.001(4) 0.015(5) 0.016(4)
C78 0.071(6) 0.034(4) 0.046(5) -0.008(4) 0.004(4) 0.016(4)
C79 0.046(5) 0.034(4) 0.048(5) -0.003(4) 0.011(4) 0.010(4)
C80 0.058(5) 0.030(4) 0.045(4) -0.007(3) 0.005(4) 0.013(4)
C81 0.048(5) 0.028(4) 0.050(5) -0.009(3) 0.013(4) 0.004(3)
C82 0.035(4) 0.033(4) 0.042(4) -0.007(3) 0.020(3) 0.010(3)
C83 0.049(5) 0.031(4) 0.046(4) -0.006(3) -0.003(4) 0.006(4)
C84 0.043(4) 0.044(4) 0.045(4) -0.011(4) -0.004(3) 0.019(4)
C85 0.041(4) 0.027(4) 0.048(4) -0.006(3) -0.005(3) -0.009(3)
C86 0.033(4) 0.033(4) 0.032(4) -0.010(3) 0.014(3) -0.001(3)
C87 0.038(4) 0.034(4) 0.037(4) -0.004(3) 0.004(3) -0.005(3)
C88 0.039(4) 0.032(4) 0.043(4) -0.005(3) -0.001(3) 0.005(3)
O89 0.063(4) 0.037(3) 0.053(3) -0.014(3) 0.008(3) 0.011(3)
C90 0.093(8) 0.040(5) 0.074(7) -0.020(5) -0.010(6) 0.014(5)
O91 0.054(4) 0.035(3) 0.050(3) 0.002(2) -0.009(3) 0.010(3)
C92 0.060(6) 0.031(4) 0.067(6) 0.004(4) -0.002(4) 0.005(4)
O93 0.102(7) 0.064(5) 0.081(6) -0.006(4) 0.000(5) 0.013(5)
C94 0.120(11) 0.079(8) 0.074(8) 0.009(6) 0.006(8) 0.030(9)
C95 0.080(8) 0.118(11) 0.084(9) 0.037(8) 0.011(7) 0.000(8)
C96 0.080(9) 0.143(13) 0.082(9) 0.019(9) -0.014(7) -0.007(9)
C97A 0.11(3) 0.20(4) 0.17(4) 0.07(3) -0.04(3) -0.05(3)
C98A 0.07(2) 0.21(4) 0.16(4) 0.07(3) -0.04(2) -0.02(3)
C99A 0.11(3) 0.28(7) 0.12(3) 0.01(4) -0.03(3) -0.13(4)
O100 0.112(7) 0.046(4) 0.066(4) -0.011(3) 0.005(4) 0.027(4)
C101 0.081(7) 0.056(6) 0.050(5) -0.005(5) -0.008(5) -0.004(6)
C102 0.100(9) 0.061(6) 0.049(5) -0.003(5) -0.007(6) 0.002(6)
C103 0.105(10) 0.084(8) 0.048(6) -0.014(5) -0.004(6) -0.011(7)
C104 0.113(11) 0.101(10) 0.047(6) -0.020(6) 0.011(6) 0.014(9)
C105 0.151(16) 0.176(19) 0.073(9) -0.012(11) 0.025(11) 0.028(13)
C106 0.106(12) 0.21(2) 0.086(10) -0.006(12) 0.008(10) 0.047(11)
O107 0.120(6) 0.035(3) 0.049(4) 0.007(3) 0.015(4) 0.022(4)
C108 0.132(11) 0.035(5) 0.066(7) 0.009(5) 0.014(7) 0.009(6)
O109 0.086(5) 0.031(3) 0.048(3) -0.008(3) 0.005(3) 0.011(3)
C110 0.076(7) 0.028(4) 0.067(6) -0.014(4) -0.002(5) 0.006(4)
O111 0.050(3) 0.036(3) 0.069(4) -0.008(3) 0.012(3) 0.012(3)
C112 0.036(4) 0.041(5) 0.095(7) 0.000(5) 0.002(5) 0.007(4)
O113 0.034(3) 0.028(3) 0.064(4) -0.008(2) -0.002(3) 0.005(2)
C114 0.042(5) 0.046(5) 0.075(6) -0.006(5) -0.019(4) -0.006(4)
Cl3 0.142(7) 0.085(5) 0.192(9) -0.010(5) 0.076(7) -0.010(5)
Cl1 0.141(6) 0.072(4) 0.073(3) 0.016(3) 0.012(4) 0.034(4)
Cl2 0.174(9) 0.109(6) 0.174(9) -0.056(6) -0.092(7) 0.061(6)
C153 0.39(7) 0.040(12) 0.069(15) 0.018(11) 0.09(3) 0.04(2)
C45B 0.12(3) 0.22(4) 0.10(3) 0.00(2) -0.03(2) 0.05(3)
C46A 0.053(14) 0.16(3) 0.046(13) -0.007(14) 0.005(11) 0.021(17)
C46B 0.059(16) 0.24(4) 0.066(17) 0.04(2) -0.003(13) 0.08(2)
C47A 0.08(2) 0.20(4) 0.060(17) 0.00(2) -0.009(15) 0.01(3)
C47B 0.06(2) 0.35(8) 0.20(5) 0.09(5) -0.02(3) 0.04(4)
C97B 0.065(17) 0.21(3) 0.081(16) 0.087(18) -0.034(13) -0.065(18)
C98B 0.14(3) 0.26(4) 0.028(12) 0.006(19) 0.016(15) 0.01(3)
C99B 0.20(5) 0.29(7) 0.11(3) 0.03(4) 0.07(3) -0.05(5)

loop_
_atom_type_symbol
_atom_type_description
_atom_type_scat_dispersion_real
_atom_type_scat_dispersion_imag
_atom_type_scat_source
C C 0.0181 0.0091 'International Tables Vol C Tables 4.2.6.8 and 6.1.1.4'
H H 0.0000 0.0000 'International Tables Vol C Tables 4.2.6.8 and 6.1.1.4'
O O 0.0492 0.0322 'International Tables Vol C Tables 4.2.6.8 and 6.1.1.4'
Cl Cl 0.3639 0.7018 'International Tables Vol C Tables 4.2.6.8 and 6.1.1.4'

loop_
_geom_angle_atom_site_label_1
_geom_angle_atom_site_label_2
_geom_angle_atom_site_label_3
_geom_angle
C6 C1 C2 119.3(7)
C6 C1 C28 122.9(7)
C2 C1 C28 117.8(7)
O29 C2 C3 124.2(6)
O29 C2 C1 116.0(6)
C3 C2 C1 119.8(7)
C4 C3 C2 119.5(7)
O31 C4 C3 124.2(7)
O31 C4 C5 114.0(7)
C3 C4 C5 121.8(7)
C6 C5 C4 117.0(8)
C6 C5 C7 123.1(7)
C4 C5 C7 119.8(7)
C1 C6 C5 122.6(7)
C5 C7 C8 114.2(7)
C9 C8 C13 119.2(8)
C9 C8 C7 123.0(8)
C13 C8 C7 117.8(8)
C8 C9 O34 116.6(8)
C8 C9 C10 119.9(10)
O34 C9 C10 123.5(9)
C9 C10 C11 121.4(10)
C12 C11 C10 116.3(8)
C12 C11 C14 126.0(11)
C10 C11 C14 117.7(10)
C11 C12 O41 113.3(8)
C11 C12 C13 125.3(9)
O41 C12 C13 121.4(10)
C8 C13 C12 118.0(10)
C11 C14 C15 113.9(7)
C16 C15 C20 116.9(8)
C16 C15 C14 119.7(8)
C20 C15 C14 123.2(8)
O48 C16 C15 115.2(7)
O48 C16 C17 123.1(7)
C15 C16 C17 121.7(8)
C18 C17 C16 119.6(8)
O50 C18 C17 124.9(7)
O50 C18 C19 114.5(7)
C17 C18 C19 120.5(7)
C20 C19 C18 117.9(7)
C20 C19 C21 122.7(7)
C18 C19 C21 119.4(7)
C19 C20 C15 123.2(8)
C22 C21 C19 115.2(7)
C23 C22 C27 115.7(8)
C23 C22 C21 120.3(8)
C27 C22 C21 123.9(8)
C22 C23 O52 116.6(7)
C22 C23 C24 123.8(7)
O52 C23 C24 119.5(7)
C25 C24 C23 115.3(7)
C26 C25 O54 117.9(7)
C26 C25 C24 123.1(7)
O54 C25 C24 118.9(6)
C27 C26 C25 115.3(7)
C27 C26 C28 125.4(7)
C25 C26 C28 119.0(7)
C26 C27 C22 126.6(8)
C26 C28 C1 114.8(6)
C2 O29 C30 117.6(6)
C4 O31 C33 117.6(7)
C9 O34 C35 118.6(7)
O34 C35 C36 108.6(9)
C35 C36 C37 111.6(9)
C36 C37 C38 112.9(10)
C39 C38 C37 114.6(11)
C38 C39 C40 114.2(13)
C12 O41 C42 118.7(9)
O41 C42 C43 108.1(11)
C44 C43 C42 113.4(11)
C43 C44 C45B 126(2)
C43 C44 C45A 102.3(15)
C46A C45A C44 110(2)
C16 O48 C49 118.1(7)
C18 O50 C51 117.3(7)
C53 O52 C23 117.9(7)
C25 O54 C55 118.3(6)
C62 C61 C66 118.6(7)
C62 C61 C88 118.4(7)
C66 C61 C88 123.0(7)
O91 C62 C61 116.7(7)
O91 C62 C63 122.8(7)
C61 C62 C63 120.5(8)
C64 C63 C62 119.0(7)
O89 C64 C63 122.8(7)
O89 C64 C65 116.0(8)
C63 C64 C65 121.2(7)
C66 C65 C64 117.6(8)
C66 C65 C67 123.8(7)
C64 C65 C67 118.5(7)
C65 C66 C61 123.0(7)
C65 C67 C68 113.6(7)
C73 C68 C69 122.1(9)
C73 C68 C67 122.1(8)
C69 C68 C67 115.8(9)
O93 C69 C70 126.0(9)
O93 C69 C68 120.1(9)
C70 C69 C68 113.9(11)
C71 C70 C69 124.8(10)
C70 C71 C72 116.9(9)
C70 C71 C74 123.5(11)
C72 C71 C74 119.5(12)
O100 C72 C73 118.7(10)
O100 C72 C71 118.4(9)
C73 C72 C71 122.9(11)
C68 C73 C72 119.4(10)
C71 C74 C75 113.5(8)
C76 C75 C80 118.1(8)
C76 C75 C74 118.8(8)
C80 C75 C74 123.1(8)
C75 C76 O107 116.3(8)
C75 C76 C77 121.6(8)
O107 C76 C77 122.0(8)
C78 C77 C76 119.2(8)
O109 C78 C77 125.2(8)
O109 C78 C79 113.7(8)
C77 C78 C79 121.1(8)
C80 C79 C78 116.9(8)
C80 C79 C81 122.5(7)
C78 C79 C81 120.4(7)
C79 C80 C75 122.8(8)
C79 C81 C82 115.9(7)
C83 C82 C87 119.4(7)
C83 C82 C81 122.4(7)
C87 C82 C81 118.2(7)
C84 C83 O111 127.1(8)
C84 C83 C82 119.0(7)
O111 C83 C82 113.9(7)
C83 C84 C85 123.8(7)
O113 C85 C84 123.8(7)
O113 C85 C86 117.5(7)
C84 C85 C86 118.7(7)
C87 C86 C85 118.3(7)
C87 C86 C88 121.1(7)
C85 C86 C88 120.6(7)
C86 C87 C82 120.7(7)
C61 C88 C86 115.4(6)
C64 O89 C90 117.2(7)
C62 O91 C92 119.0(6)
C69 O93 C94 117.5(9)
O93 C94 C95 107.2(11)
C94 C95 C96 113.3(11)
C95 C96 C97A 113(3)
C95 C96 C97B 114.4(18)
C96 C97A C98A 116(3)
C97A C98A C99A 107(3)
C72 O100 C101 119.6(8)
O100 C101 C102 109.6(9)
C103 C102 C101 113.1(9)
C104 C103 C102 111.7(11)
C103 C104 C105 112.6(14)
C106 C105 C104 115.5(17)
C76 O107 C108 118.7(7)
C78 O109 C110 117.0(7)
C83 O111 C112 115.5(7)
C85 O113 C114 117.4(6)
Cl3 C153 Cl2 113.4(14)
Cl3 C153 Cl1 108(3)
Cl2 C153 Cl1 109.4(19)
C44 C45B C46B 102(2)
C45A C46A C47A 111(2)
C47B C46B C45B 113(3)
C98B C97B C96 118(3)
C97B C98B C99B 116(3)

loop_
_geom_bond_atom_site_label_1
_geom_bond_atom_site_label_2
_geom_bond_distance
C1 C6 1.367(12)
C1 C2 1.402(10)
C1 C28 1.531(11)
C2 O29 1.364(9)
C2 C3 1.401(10)
C3 C4 1.380(12)
C4 O31 1.371(9)
C4 C5 1.403(11)
C5 C6 1.400(11)
C5 C7 1.513(12)
C7 C8 1.531(12)
C8 C9 1.365(13)
C8 C13 1.405(13)
C9 O34 1.368(11)
C9 C10 1.388(12)
C10 C11 1.439(16)
C11 C12 1.289(15)
C11 C14 1.507(11)
C12 O41 1.391(11)
C12 C13 1.407(13)
C14 C15 1.507(12)
C15 C16 1.386(12)
C15 C20 1.397(12)
C16 O48 1.374(10)
C16 C17 1.393(12)
C17 C18 1.376(12)
C18 O50 1.371(10)
C18 C19 1.408(11)
C19 C20 1.376(11)
C19 C21 1.527(11)
C21 C22 1.480(11)
C22 C23 1.340(12)
C22 C27 1.385(11)
C23 O52 1.393(9)
C23 C24 1.415(12)
C24 C25 1.413(10)
C25 C26 1.379(11)
C25 O54 1.400(9)
C26 C27 1.350(11)
C26 C28 1.499(11)
O29 C30 1.419(9)
O31 C33 1.422(11)
O34 C35 1.473(13)
C35 C36 1.485(15)
C36 C37 1.504(17)
C37 C38 1.542(17)
C38 C39 1.487(17)
C39 C40 1.54(2)
O41 C42 1.431(13)
C42 C43 1.525(19)
C43 C44 1.43(2)
C44 C45B 1.53(2)
C44 C45A 1.59(2)
C45A C46A 1.51(2)
O48 C49 1.422(11)
O50 C51 1.428(10)
O52 C53 1.337(10)
O54 C55 1.403(11)
C61 C62 1.386(11)
C61 C66 1.388(11)
C61 C88 1.506(10)
C62 O91 1.364(10)
C62 C63 1.401(11)
C63 C64 1.395(12)
C64 O89 1.378(10)
C64 C65 1.403(11)
C65 C66 1.372(11)
C65 C67 1.513(12)
C67 C68 1.524(12)
C68 C73 1.366(14)
C68 C69 1.451(12)
C69 O93 1.343(14)
C69 C70 1.442(15)
C70 C71 1.362(17)
C71 C72 1.394(15)
C71 C74 1.516(14)
C72 O100 1.385(14)
C72 C73 1.388(13)
C74 C75 1.536(12)
C75 C76 1.374(13)
C75 C80 1.387(12)
C76 O107 1.385(11)
C76 C77 1.394(13)
C77 C78 1.372(13)
C78 O109 1.369(10)
C78 C79 1.419(12)
C79 C80 1.386(11)
C79 C81 1.485(12)
C81 C82 1.530(11)
C82 C83 1.399(12)
C82 C87 1.423(10)
C83 C84 1.344(12)
C83 O111 1.356(10)
C84 C85 1.391(11)
C85 O113 1.364(9)
C85 C86 1.418(11)
C86 C87 1.399(10)
C86 C88 1.523(10)
O89 C90 1.419(11)
O91 C92 1.421(10)
O93 C94 1.407(15)
C94 C95 1.485(19)
C95 C96 1.498(19)
C96 C97A 1.54(2)
C96 C97B 1.55(2)
C97A C98A 1.54(3)
C98A C99A 1.55(3)
O100 C101 1.388(13)
C101 C102 1.524(15)
C102 C103 1.511(17)
C103 C104 1.475(18)
C104 C105 1.53(2)
C105 C106 1.49(3)
O107 C108 1.436(12)
O109 C110 1.441(10)
O111 C112 1.419(11)
O113 C114 1.463(10)
Cl3 C153 1.67(4)
Cl1 C153 1.79(2)
Cl2 C153 1.71(5)
C45B C46B 1.54(3)
C46A C47A 1.55(2)
C46B C47B 1.53(3)
C97B C98B 1.52(2)
C98B C99B 1.55(3)
